data_1515543
loop_
_publ_author_name
'Hau, Chun-Kit'
'Chui, Stephen Sin-Yin'
'Lu, Wei'
'Che, Chi-Ming'
'Cheng, Ping-Shing'
'Mak, Thomas C. W.'
'Miao, Qian'
'Wong, Henry N. C.'

_publ_section_title
;
 Thermotropic liquid crystals based on 1,8,9,16-tetrasubstituted
 tetraphenylenes and their structure--property relationship studies
;
_journal_issue 6
_journal_name_full 'Chemical Science'
_journal_page_first 1068
_journal_paper_doi 10.1039/c1sc00053e
_journal_volume 2
_journal_year 2011
_chemical_formula_sum 'C48 H64 O8'
_chemical_formula_weight 768.99
_chemical_name_systematic
;
?
;
_space_group_IT_number 2
_symmetry_cell_setting triclinic
_symmetry_space_group_name_Hall '-P 1'
_symmetry_space_group_name_H-M 'P -1'
_atom_sites_solution_hydrogens geom
_atom_sites_solution_primary direct
_atom_sites_solution_secondary difmap
_audit_creation_method SHELXL-97
_cell_angle_alpha 85.812(2)
_cell_angle_beta 77.077(2)
_cell_angle_gamma 67.470(2)
_cell_formula_units_Z 2
_cell_length_a 12.6286(9)
_cell_length_b 13.2786(10)
_cell_length_c 14.6898(10)
_cell_measurement_temperature 296(2)
_cell_volume 2217.5(3)
_computing_cell_refinement SAINT(Bruker,2001)
_computing_data_collection APEX2(Bruker,2003)
_computing_data_reduction APEX2(Bruker,2003)
_computing_molecular_graphics DIAMOND
_computing_publication_material 'SHELXL-97 (Sheldrick, 1997)'
_computing_structure_refinement 'SHELXL-97 (Sheldrick, 1997)'
_computing_structure_solution 'SHELXS-97 (Sheldrick, 1990)'
_diffrn_ambient_temperature 296(2)
_diffrn_measured_fraction_theta_full 0.996
_diffrn_measured_fraction_theta_max 0.996
_diffrn_measurement_device_type 'Bruker APEX II CCD diffractometer'
_diffrn_measurement_method '\f and \w scan'
_diffrn_radiation_monochromator graphite
_diffrn_radiation_source 'fine-focus sealed tube'
_diffrn_radiation_type MoK\a
_diffrn_radiation_wavelength 0.71073
_diffrn_reflns_av_R_equivalents 0.0972
_diffrn_reflns_av_sigmaI/netI 0.0937
_diffrn_reflns_limit_h_max 15
_diffrn_reflns_limit_h_min -15
_diffrn_reflns_limit_k_max 16
_diffrn_reflns_limit_k_min -16
_diffrn_reflns_limit_l_max 17
_diffrn_reflns_limit_l_min -18
_diffrn_reflns_number 37088
_diffrn_reflns_theta_full 26.00
_diffrn_reflns_theta_max 26.00
_diffrn_reflns_theta_min 1.42
_exptl_absorpt_coefficient_mu 0.077
_exptl_absorpt_correction_type none
_exptl_crystal_colour colorless
_exptl_crystal_density_diffrn 1.152
_exptl_crystal_density_method 'not measured'
_exptl_crystal_description plate
_exptl_crystal_F_000 832
_exptl_crystal_size_max 0.20
_exptl_crystal_size_mid 0.25
_exptl_crystal_size_min 0.20
_refine_diff_density_max 0.298
_refine_diff_density_min -0.236
_refine_diff_density_rms 0.038
_refine_ls_extinction_method none
_refine_ls_goodness_of_fit_ref 1.002
_refine_ls_hydrogen_treatment constr
_refine_ls_matrix_type full
_refine_ls_number_parameters 505
_refine_ls_number_reflns 8687
_refine_ls_number_restraints 0
_refine_ls_restrained_S_all 1.002
_refine_ls_R_factor_all 0.1681
_refine_ls_R_factor_gt 0.0670
_refine_ls_shift/su_max 0.000
_refine_ls_shift/su_mean 0.000
_refine_ls_structure_factor_coef Fsqd
_refine_ls_weighting_details 'calc w=1/[\s^2^(Fo^2^)+(0.0911P)^2^+0.2310P] where P=(Fo^2^+2Fc^2^)/3'
_refine_ls_weighting_scheme calc
_refine_ls_wR_factor_gt 0.1589
_refine_ls_wR_factor_ref 0.2093
_reflns_number_gt 3790
_reflns_number_total 8687
_reflns_threshold_expression >2sigma(I)
_cod_data_source_file c1sc00053e.txt
_cod_data_source_block p
_cod_original_sg_symbol_H-M P-1
_cod_database_code 1515543

loop_
_symmetry_equiv_pos_as_xyz
'x, y, z'
'-x, -y, -z'

loop_
_atom_site_label
_atom_site_type_symbol
_atom_site_fract_x
_atom_site_fract_y
_atom_site_fract_z
_atom_site_U_iso_or_equiv
_atom_site_adp_type
_atom_site_occupancy
_atom_site_symmetry_multiplicity
_atom_site_calc_flag
_atom_site_refinement_flags
O1 O 0.20907(19) 0.56316(17) 0.01626(14) 0.0578(6) Uani 1 1 d .
O2 O 0.17245(19) 0.68037(17) 0.19036(16) 0.0643(6) Uani 1 1 d .
O3 O -0.0116(2) 0.29184(18) 0.43927(15) 0.0666(6) Uani 1 1 d .
O4 O -0.1097(2) 0.27275(17) 0.27563(16) 0.0659(6) Uani 1 1 d .
O5 O 0.3869(2) 0.65481(19) -0.01943(16) 0.0715(7) Uani 1 1 d .
O6 O 0.4835(3) 0.8079(3) 0.0277(3) 0.1156(11) Uani 1 1 d .
O7 O 0.0344(3) 0.9109(2) 0.1931(3) 0.1134(11) Uani 1 1 d .
O8 O -0.1799(5) 1.0255(4) 0.1243(5) 0.259(4) Uani 1 1 d .
C1 C 0.0944(3) 0.5810(2) 0.0567(2) 0.0492(8) Uani 1 1 d .
C2 C 0.0024(3) 0.6294(3) 0.0107(2) 0.0589(9) Uani 1 1 d .
H2A H 0.0167 0.6518 -0.0508 0.071 Uiso 1 1 calc R
C3 C -0.1098(3) 0.6437(3) 0.0571(3) 0.0643(9) Uani 1 1 d .
H3A H -0.1714 0.6762 0.0265 0.077 Uiso 1 1 calc R
C4 C -0.1325(3) 0.6109(3) 0.1476(2) 0.0575(9) Uani 1 1 d .
H4A H -0.2092 0.6218 0.1778 0.069 Uiso 1 1 calc R
C5 C -0.0412(3) 0.5611(2) 0.1946(2) 0.0467(7) Uani 1 1 d .
C6 C -0.0697(2) 0.5316(2) 0.2948(2) 0.0446(7) Uani 1 1 d .
C7 C -0.1394(3) 0.6132(3) 0.3607(2) 0.0577(9) Uani 1 1 d .
H7A H -0.1679 0.6855 0.3422 0.069 Uiso 1 1 calc R
C8 C -0.1662(3) 0.5877(3) 0.4529(2) 0.0642(9) Uani 1 1 d .
H8A H -0.2125 0.6432 0.4964 0.077 Uiso 1 1 calc R
C9 C -0.1262(3) 0.4825(3) 0.4820(2) 0.0601(9) Uani 1 1 d .
H9A H -0.1450 0.4665 0.5448 0.072 Uiso 1 1 calc R
C10 C -0.0574(3) 0.3998(3) 0.4176(2) 0.0529(8) Uani 1 1 d .
C11 C -0.0276(2) 0.4228(2) 0.3222(2) 0.0463(7) Uani 1 1 d .
C12 C 0.0475(3) 0.3316(2) 0.2543(2) 0.0488(8) Uani 1 1 d .
C13 C 0.0046(3) 0.2540(2) 0.2360(2) 0.0550(8) Uani 1 1 d .
C14 C 0.0770(4) 0.1637(3) 0.1792(2) 0.0681(10) Uani 1 1 d .
H14A H 0.0484 0.1121 0.1674 0.082 Uiso 1 1 calc R
C15 C 0.1906(4) 0.1513(3) 0.1406(2) 0.0718(10) Uani 1 1 d .
H15A H 0.2388 0.0907 0.1028 0.086 Uiso 1 1 calc R
C16 C 0.2350(3) 0.2272(3) 0.1568(2) 0.0627(9) Uani 1 1 d .
H16A H 0.3124 0.2176 0.1301 0.075 Uiso 1 1 calc R
C17 C 0.1634(3) 0.3178(2) 0.2132(2) 0.0498(8) Uani 1 1 d .
C18 C 0.2132(3) 0.3980(2) 0.2321(2) 0.0481(8) Uani 1 1 d .
C19 C 0.3044(3) 0.3638(3) 0.2796(2) 0.0580(9) Uani 1 1 d .
H19A H 0.3324 0.2925 0.3005 0.070 Uiso 1 1 calc R
C20 C 0.3531(3) 0.4357(3) 0.2958(2) 0.0669(10) Uani 1 1 d .
H20A H 0.4147 0.4121 0.3270 0.080 Uiso 1 1 calc R
C21 C 0.3119(3) 0.5421(3) 0.2665(2) 0.0589(9) Uani 1 1 d .
H21A H 0.3453 0.5902 0.2779 0.071 Uiso 1 1 calc R
C22 C 0.2215(3) 0.5762(2) 0.2204(2) 0.0490(8) Uani 1 1 d .
C23 C 0.1707(2) 0.5049(2) 0.20130(19) 0.0429(7) Uani 1 1 d .
C24 C 0.0733(3) 0.5470(2) 0.1496(2) 0.0442(7) Uani 1 1 d .
C25 C 0.2291(3) 0.6266(3) -0.0639(2) 0.0664(9) Uani 1 1 d .
H25A H 0.1819 0.7031 -0.0504 0.080 Uiso 1 1 calc R
H25B H 0.2066 0.6046 -0.1158 0.080 Uiso 1 1 calc R
C26 C 0.3561(3) 0.6095(3) -0.0891(2) 0.0701(10) Uani 1 1 d .
H26A H 0.4032 0.5321 -0.0959 0.084 Uiso 1 1 calc R
H26B H 0.3725 0.6436 -0.1485 0.084 Uiso 1 1 calc R
C27 C 0.5061(3) 0.6459(3) -0.0450(3) 0.0817(11) Uani 1 1 d .
H27A H 0.5180 0.6834 -0.1032 0.098 Uiso 1 1 calc R
H27B H 0.5574 0.5697 -0.0545 0.098 Uiso 1 1 calc R
C28 C 0.5360(3) 0.6937(4) 0.0287(3) 0.0860(12) Uani 1 1 d .
H28A H 0.5088 0.6674 0.0892 0.103 Uiso 1 1 calc R
H28B H 0.6205 0.6713 0.0184 0.103 Uiso 1 1 calc R
C29 C 0.5117(5) 0.8587(4) 0.0953(5) 0.153(2) Uani 1 1 d .
H29A H 0.4743 0.9365 0.0915 0.230 Uiso 1 1 calc R
H29B H 0.5952 0.8385 0.0836 0.230 Uiso 1 1 calc R
H29C H 0.4848 0.8356 0.1565 0.230 Uiso 1 1 calc R
C30 C 0.2159(3) 0.7600(3) 0.2048(3) 0.0685(10) Uani 1 1 d .
H30A H 0.2996 0.7348 0.1788 0.082 Uiso 1 1 calc R
H30B H 0.2028 0.7739 0.2711 0.082 Uiso 1 1 calc R
C31 C 0.1533(4) 0.8610(3) 0.1580(4) 0.0978(14) Uani 1 1 d .
H31A H 0.1893 0.9130 0.1614 0.117 Uiso 1 1 calc R
H31B H 0.1652 0.8440 0.0925 0.117 Uiso 1 1 calc R
C32 C -0.0362(6) 0.8689(4) 0.1567(6) 0.178(3) Uani 1 1 d .
H32A H 0.0084 0.8373 0.0958 0.213 Uiso 1 1 calc R
H32B H -0.0429 0.8090 0.1963 0.213 Uiso 1 1 calc R
C33 C -0.1372(8) 0.9267(6) 0.1466(9) 0.295(7) Uani 1 1 d .
H33A H -0.1880 0.9215 0.2055 0.354 Uiso 1 1 calc R
H33B H -0.1524 0.8873 0.1012 0.354 Uiso 1 1 calc R
C34 C -0.2803(6) 1.0694(5) 0.1022(5) 0.166(3) Uani 1 1 d .
H34A H -0.2956 1.1447 0.0876 0.248 Uiso 1 1 calc R
H34B H -0.3400 1.0645 0.1538 0.248 Uiso 1 1 calc R
H34C H -0.2805 1.0320 0.0488 0.248 Uiso 1 1 calc R
C35 C -0.0375(3) 0.2599(3) 0.5335(2) 0.0729(10) Uani 1 1 d .
H35A H -0.1217 0.2840 0.5561 0.087 Uiso 1 1 calc R
H35B H -0.0069 0.2930 0.5727 0.087 Uiso 1 1 calc R
C36 C 0.0178(5) 0.1383(4) 0.5377(3) 0.1056(15) Uani 1 1 d .
H36A H -0.0053 0.1064 0.4920 0.127 Uiso 1 1 calc R
H36B H -0.0111 0.1148 0.5990 0.127 Uiso 1 1 calc R
C37 C 0.1498(7) 0.0971(5) 0.5191(5) 0.160(3) Uani 1 1 d .
H37A H 0.1705 0.1489 0.5473 0.192 Uiso 1 1 calc R
H37B H 0.1768 0.0291 0.5521 0.192 Uiso 1 1 calc R
C38 C 0.2121(8) 0.0793(6) 0.4297(6) 0.194(4) Uani 1 1 d .
H38A H 0.1856 0.1469 0.3961 0.233 Uiso 1 1 calc R
H38B H 0.1928 0.0266 0.4013 0.233 Uiso 1 1 calc R
C39 C 0.3471(9) 0.0379(8) 0.4147(7) 0.239(5) Uani 1 1 d .
H39A H 0.3639 0.0951 0.4388 0.287 Uiso 1 1 calc R
H39B H 0.3699 -0.0236 0.4559 0.287 Uiso 1 1 calc R
C40 C 0.4134(11) 0.0103(10) 0.3416(8) 0.289(6) Uani 1 1 d .
H40A H 0.3946 0.0735 0.3017 0.347 Uiso 1 1 calc R
H40B H 0.3932 -0.0431 0.3154 0.347 Uiso 1 1 calc R
C41 C 0.5487(8) -0.0378(9) 0.3289(7) 0.264(5) Uani 1 1 d .
H41A H 0.5842 -0.0556 0.2641 0.397 Uiso 1 1 calc R
H41B H 0.5720 -0.1025 0.3653 0.397 Uiso 1 1 calc R
H41C H 0.5738 0.0149 0.3492 0.397 Uiso 1 1 calc R
C42 C -0.1482(4) 0.1839(3) 0.2780(3) 0.0850(12) Uani 1 1 d .
H42A H -0.0987 0.1216 0.3079 0.102 Uiso 1 1 calc R
H42B H -0.1433 0.1626 0.2150 0.102 Uiso 1 1 calc R
C43 C -0.2714(4) 0.2201(4) 0.3313(3) 0.0888(12) Uani 1 1 d .
H43A H -0.2994 0.1619 0.3295 0.107 Uiso 1 1 calc R
H43B H -0.3190 0.2823 0.3001 0.107 Uiso 1 1 calc R
C44 C -0.2898(3) 0.2510(3) 0.4309(3) 0.0819(11) Uani 1 1 d .
H44A H -0.2605 0.3083 0.4329 0.098 Uiso 1 1 calc R
H44B H -0.2437 0.1885 0.4626 0.098 Uiso 1 1 calc R
C45 C -0.4157(4) 0.2898(4) 0.4833(3) 0.0985(14) Uani 1 1 d .
H45A H -0.4626 0.3488 0.4489 0.118 Uiso 1 1 calc R
H45B H -0.4431 0.2306 0.4850 0.118 Uiso 1 1 calc R
C46 C -0.4363(4) 0.3280(5) 0.5797(4) 0.141(2) Uani 1 1 d .
H46A H -0.4019 0.3822 0.5786 0.169 Uiso 1 1 calc R
H46B H -0.3957 0.2670 0.6158 0.169 Uiso 1 1 calc R
C47 C -0.5626(6) 0.3765(8) 0.6287(6) 0.229(5) Uani 1 1 d .
H47A H -0.6068 0.3979 0.5796 0.275 Uiso 1 1 calc R
H47B H -0.5805 0.3166 0.6606 0.275 Uiso 1 1 calc R
C48 C -0.6073(5) 0.4529(5) 0.6850(7) 0.205(4) Uani 1 1 d .
H48A H -0.6899 0.4687 0.7045 0.307 Uiso 1 1 calc R
H48B H -0.5953 0.5160 0.6563 0.307 Uiso 1 1 calc R
H48C H -0.5718 0.4337 0.7384 0.307 Uiso 1 1 calc R

loop_
_atom_site_aniso_label
_atom_site_aniso_U_11
_atom_site_aniso_U_22
_atom_site_aniso_U_33
_atom_site_aniso_U_23
_atom_site_aniso_U_13
_atom_site_aniso_U_12
O1 0.0628(15) 0.0600(14) 0.0502(13) 0.0125(11) -0.0123(11) -0.0244(11)
O2 0.0773(15) 0.0489(14) 0.0836(16) 0.0067(12) -0.0344(13) -0.0335(12)
O3 0.0883(17) 0.0564(15) 0.0500(14) 0.0098(11) -0.0089(12) -0.0265(13)
O4 0.0768(17) 0.0551(14) 0.0765(16) -0.0039(12) -0.0133(13) -0.0372(12)
O5 0.0623(16) 0.0843(17) 0.0633(15) -0.0008(13) 0.0022(12) -0.0310(13)
O6 0.106(2) 0.094(2) 0.155(3) 0.002(2) -0.046(2) -0.036(2)
O7 0.098(2) 0.0625(18) 0.186(3) -0.016(2) -0.051(2) -0.0234(17)
O8 0.231(5) 0.092(3) 0.498(10) -0.043(4) -0.259(7) 0.000(3)
C1 0.061(2) 0.0408(17) 0.051(2) 0.0006(15) -0.0154(17) -0.0224(15)
C2 0.076(3) 0.057(2) 0.052(2) 0.0100(16) -0.0267(19) -0.0283(18)
C3 0.070(2) 0.062(2) 0.073(3) 0.0118(19) -0.036(2) -0.0291(19)
C4 0.061(2) 0.052(2) 0.066(2) 0.0056(17) -0.0229(18) -0.0249(17)
C5 0.056(2) 0.0367(16) 0.054(2) 0.0011(14) -0.0214(17) -0.0190(14)
C6 0.0478(18) 0.0444(18) 0.0465(18) -0.0041(15) -0.0104(15) -0.0218(15)
C7 0.058(2) 0.049(2) 0.068(2) -0.0033(18) -0.0155(18) -0.0193(16)
C8 0.068(2) 0.060(2) 0.059(2) -0.0175(19) -0.0029(18) -0.0200(18)
C9 0.066(2) 0.067(2) 0.0472(19) -0.0055(19) -0.0039(17) -0.0288(19)
C10 0.058(2) 0.056(2) 0.050(2) 0.0023(17) -0.0112(16) -0.0266(17)
C11 0.0529(18) 0.0445(18) 0.0452(18) -0.0019(15) -0.0075(15) -0.0235(15)
C12 0.067(2) 0.0387(17) 0.0407(17) 0.0022(14) -0.0119(16) -0.0204(15)
C13 0.073(2) 0.0438(19) 0.0505(19) 0.0022(16) -0.0132(18) -0.0248(17)
C14 0.096(3) 0.048(2) 0.065(2) -0.0049(18) -0.013(2) -0.033(2)
C15 0.099(3) 0.041(2) 0.063(2) -0.0068(17) -0.002(2) -0.020(2)
C16 0.073(2) 0.045(2) 0.057(2) 0.0035(17) -0.0007(18) -0.0161(18)
C17 0.063(2) 0.0376(17) 0.0440(18) 0.0058(14) -0.0084(16) -0.0157(16)
C18 0.0492(19) 0.0495(19) 0.0413(18) 0.0004(15) -0.0044(15) -0.0168(15)
C19 0.056(2) 0.056(2) 0.052(2) 0.0084(16) -0.0116(17) -0.0117(17)
C20 0.055(2) 0.086(3) 0.058(2) 0.003(2) -0.0210(17) -0.020(2)
C21 0.059(2) 0.067(2) 0.059(2) 0.0012(18) -0.0201(18) -0.0279(18)
C22 0.0542(19) 0.0475(19) 0.0468(18) 0.0018(15) -0.0125(16) -0.0199(16)
C23 0.0469(17) 0.0438(18) 0.0384(17) 0.0033(14) -0.0085(14) -0.0186(14)
C24 0.057(2) 0.0351(16) 0.0460(18) 0.0023(14) -0.0170(15) -0.0200(14)
C25 0.083(3) 0.072(2) 0.045(2) 0.0124(18) -0.0118(18) -0.032(2)
C26 0.083(3) 0.077(3) 0.045(2) 0.0074(18) -0.0024(19) -0.032(2)
C27 0.063(3) 0.095(3) 0.075(3) 0.006(2) 0.001(2) -0.026(2)
C28 0.067(3) 0.089(3) 0.099(3) 0.005(3) -0.014(2) -0.029(2)
C29 0.147(5) 0.117(4) 0.207(7) -0.039(5) -0.060(5) -0.042(4)
C30 0.072(2) 0.058(2) 0.085(3) -0.011(2) -0.011(2) -0.0350(19)
C31 0.104(4) 0.059(3) 0.139(4) 0.006(3) -0.022(3) -0.042(3)
C32 0.135(5) 0.074(4) 0.353(10) -0.030(5) -0.124(6) -0.027(4)
C33 0.212(8) 0.073(5) 0.65(2) -0.030(8) -0.270(12) -0.008(5)
C34 0.199(7) 0.149(6) 0.186(6) 0.042(5) -0.101(6) -0.081(5)
C35 0.096(3) 0.080(3) 0.053(2) 0.0180(19) -0.019(2) -0.045(2)
C36 0.133(4) 0.084(3) 0.099(4) 0.032(3) -0.024(3) -0.045(3)
C37 0.184(7) 0.103(4) 0.144(6) 0.031(4) -0.026(5) -0.011(4)
C38 0.198(8) 0.131(6) 0.150(7) 0.020(5) 0.029(6) 0.012(5)
C39 0.205(11) 0.176(8) 0.200(10) -0.001(7) 0.032(8) 0.035(7)
C40 0.215(12) 0.275(13) 0.260(14) 0.021(11) 0.024(10) -0.010(10)
C41 0.161(8) 0.376(15) 0.231(10) -0.037(10) 0.001(7) -0.091(9)
C42 0.110(3) 0.082(3) 0.085(3) -0.013(2) -0.005(2) -0.067(3)
C43 0.104(3) 0.094(3) 0.095(3) -0.009(2) -0.023(3) -0.064(3)
C44 0.078(3) 0.095(3) 0.081(3) 0.001(2) -0.021(2) -0.039(2)
C45 0.084(3) 0.121(4) 0.106(4) -0.003(3) -0.029(3) -0.050(3)
C46 0.099(4) 0.229(7) 0.117(4) -0.060(4) 0.004(3) -0.090(4)
C47 0.125(5) 0.306(11) 0.274(9) -0.184(9) 0.089(6) -0.142(7)
C48 0.101(5) 0.137(6) 0.365(13) -0.069(7) 0.015(6) -0.056(4)

loop_
_atom_type_symbol
_atom_type_description
_atom_type_scat_dispersion_real
_atom_type_scat_dispersion_imag
_atom_type_scat_source
C C 0.0033 0.0016 'International Tables Vol C Tables 4.2.6.8 and 6.1.1.4'
H H 0.0000 0.0000 'International Tables Vol C Tables 4.2.6.8 and 6.1.1.4'
O O 0.0106 0.0060 'International Tables Vol C Tables 4.2.6.8 and 6.1.1.4'

loop_
_geom_angle_atom_site_label_1
_geom_angle_atom_site_label_2
_geom_angle_atom_site_label_3
_geom_angle
C1 O1 C25 116.7(2)
C22 O2 C30 120.3(2)
C10 O3 C35 119.1(3)
C13 O4 C42 117.8(3)
C26 O5 C27 111.6(3)
C28 O6 C29 112.7(4)
C31 O7 C32 114.7(4)
C33 O8 C34 123.1(6)
O1 C1 C2 123.5(3)
O1 C1 C24 115.9(3)
C2 C1 C24 120.6(3)
C3 C2 C1 119.2(3)
C3 C2 H2A 120.4
C1 C2 H2A 120.4
C4 C3 C2 121.3(3)
C4 C3 H3A 119.4
C2 C3 H3A 119.4
C3 C4 C5 120.3(3)
C3 C4 H4A 119.9
C5 C4 H4A 119.9
C24 C5 C4 119.7(3)
C24 C5 C6 121.3(3)
C4 C5 C6 118.9(3)
C7 C6 C11 120.0(3)
C7 C6 C5 119.4(3)
C11 C6 C5 120.6(3)
C8 C7 C6 120.2(3)
C8 C7 H7A 119.9
C6 C7 H7A 119.9
C9 C8 C7 121.2(3)
C9 C8 H8A 119.4
C7 C8 H8A 119.4
C8 C9 C10 119.6(3)
C8 C9 H9A 120.2
C10 C9 H9A 120.2
O3 C10 C9 124.4(3)
O3 C10 C11 114.7(3)
C9 C10 C11 120.9(3)
C6 C11 C10 118.0(3)
C6 C11 C12 122.3(3)
C10 C11 C12 119.6(3)
C17 C12 C13 119.0(3)
C17 C12 C11 121.1(3)
C13 C12 C11 119.8(3)
O4 C13 C14 123.0(3)
O4 C13 C12 116.7(3)
C14 C13 C12 120.3(3)
C15 C14 C13 119.7(3)
C15 C14 H14A 120.2
C13 C14 H14A 120.2
C14 C15 C16 121.2(3)
C14 C15 H15A 119.4
C16 C15 H15A 119.4
C15 C16 C17 119.6(3)
C15 C16 H16A 120.2
C17 C16 H16A 120.2
C16 C17 C12 120.2(3)
C16 C17 C18 119.1(3)
C12 C17 C18 120.6(3)
C19 C18 C23 120.1(3)
C19 C18 C17 119.0(3)
C23 C18 C17 120.9(3)
C20 C19 C18 119.9(3)
C20 C19 H19A 120.0
C18 C19 H19A 120.0
C19 C20 C21 121.0(3)
C19 C20 H20A 119.5
C21 C20 H20A 119.5
C22 C21 C20 119.2(3)
C22 C21 H21A 120.4
C20 C21 H21A 120.4
O2 C22 C21 123.9(3)
O2 C22 C23 114.6(3)
C21 C22 C23 121.5(3)
C18 C23 C22 118.3(3)
C18 C23 C24 122.9(2)
C22 C23 C24 118.8(3)
C5 C24 C1 118.9(3)
C5 C24 C23 120.7(3)
C1 C24 C23 120.2(3)
O1 C25 C26 109.1(3)
O1 C25 H25A 109.9
C26 C25 H25A 109.9
O1 C25 H25B 109.9
C26 C25 H25B 109.9
H25A C25 H25B 108.3
O5 C26 C25 110.7(3)
O5 C26 H26A 109.5
C25 C26 H26A 109.5
O5 C26 H26B 109.5
C25 C26 H26B 109.5
H26A C26 H26B 108.1
O5 C27 C28 110.6(3)
O5 C27 H27A 109.5
C28 C27 H27A 109.5
O5 C27 H27B 109.5
C28 C27 H27B 109.5
H27A C27 H27B 108.1
O6 C28 C27 110.1(4)
O6 C28 H28A 109.6
C27 C28 H28A 109.6
O6 C28 H28B 109.6
C27 C28 H28B 109.6
H28A C28 H28B 108.2
O6 C29 H29A 109.5
O6 C29 H29B 109.5
H29A C29 H29B 109.5
O6 C29 H29C 109.5
H29A C29 H29C 109.5
H29B C29 H29C 109.5
O2 C30 C31 108.0(3)
O2 C30 H30A 110.1
C31 C30 H30A 110.1
O2 C30 H30B 110.1
C31 C30 H30B 110.1
H30A C30 H30B 108.4
O7 C31 C30 116.3(4)
O7 C31 H31A 108.2
C30 C31 H31A 108.2
O7 C31 H31B 108.2
C30 C31 H31B 108.2
H31A C31 H31B 107.4
C33 C32 O7 122.6(5)
C33 C32 H32A 106.7
O7 C32 H32A 106.7
C33 C32 H32B 106.7
O7 C32 H32B 106.7
H32A C32 H32B 106.6
C32 C33 O8 130.4(8)
C32 C33 H33A 104.7
O8 C33 H33A 104.7
C32 C33 H33B 104.7
O8 C33 H33B 104.7
H33A C33 H33B 105.7
O8 C34 H34A 109.5
O8 C34 H34B 109.5
H34A C34 H34B 109.5
O8 C34 H34C 109.5
H34A C34 H34C 109.5
H34B C34 H34C 109.5
O3 C35 C36 108.5(3)
O3 C35 H35A 110.0
C36 C35 H35A 110.0
O3 C35 H35B 110.0
C36 C35 H35B 110.0
H35A C35 H35B 108.4
C35 C36 C37 112.5(4)
C35 C36 H36A 109.1
C37 C36 H36A 109.1
C35 C36 H36B 109.1
C37 C36 H36B 109.1
H36A C36 H36B 107.8
C38 C37 C36 119.4(7)
C38 C37 H37A 107.5
C36 C37 H37A 107.5
C38 C37 H37B 107.5
C36 C37 H37B 107.5
H37A C37 H37B 107.0
C37 C38 C39 117.1(8)
C37 C38 H38A 108.0
C39 C38 H38A 108.0
C37 C38 H38B 108.0
C39 C38 H38B 108.0
H38A C38 H38B 107.3
C40 C39 C38 124.8(13)
C40 C39 H39A 106.1
C38 C39 H39A 106.1
C40 C39 H39B 106.1
C38 C39 H39B 106.1
H39A C39 H39B 106.3
C39 C40 C41 124.1(14)
C39 C40 H40A 106.3
C41 C40 H40A 106.3
C39 C40 H40B 106.3
C41 C40 H40B 106.3
H40A C40 H40B 106.4
C40 C41 H41A 109.5
C40 C41 H41B 109.5
H41A C41 H41B 109.5
C40 C41 H41C 109.5
H41A C41 H41C 109.5
H41B C41 H41C 109.5
O4 C42 C43 108.3(3)
O4 C42 H42A 110.0
C43 C42 H42A 110.0
O4 C42 H42B 110.0
C43 C42 H42B 110.0
H42A C42 H42B 108.4
C42 C43 C44 115.2(3)
C42 C43 H43A 108.5
C44 C43 H43A 108.5
C42 C43 H43B 108.5
C44 C43 H43B 108.5
H43A C43 H43B 107.5
C43 C44 C45 114.5(3)
C43 C44 H44A 108.6
C45 C44 H44A 108.6
C43 C44 H44B 108.6
C45 C44 H44B 108.6
H44A C44 H44B 107.6
C46 C45 C44 115.0(4)
C46 C45 H45A 108.5
C44 C45 H45A 108.5
C46 C45 H45B 108.5
C44 C45 H45B 108.5
H45A C45 H45B 107.5
C45 C46 C47 115.0(5)
C45 C46 H46A 108.5
C47 C46 H46A 108.5
C45 C46 H46B 108.5
C47 C46 H46B 108.5
H46A C46 H46B 107.5
C48 C47 C46 126.6(6)
C48 C47 H47A 105.7
C46 C47 H47A 105.7
C48 C47 H47B 105.7
C46 C47 H47B 105.7
H47A C47 H47B 106.1
C47 C48 H48A 109.5
C47 C48 H48B 109.5
H48A C48 H48B 109.5
C47 C48 H48C 109.5
H48A C48 H48C 109.5
H48B C48 H48C 109.5

loop_
_geom_bond_atom_site_label_1
_geom_bond_atom_site_label_2
_geom_bond_distance
O1 C1 1.371(3)
O1 C25 1.430(4)
O2 C22 1.366(3)
O2 C30 1.413(3)
O3 C10 1.368(4)
O3 C35 1.422(4)
O4 C13 1.361(4)
O4 C42 1.434(4)
O5 C26 1.417(4)
O5 C27 1.427(4)
O6 C28 1.404(5)
O6 C29 1.417(6)
O7 C31 1.379(5)
O7 C32 1.425(5)
O8 C33 1.263(8)
O8 C34 1.282(6)
C1 C2 1.391(4)
C1 C24 1.406(4)
C2 C3 1.374(5)
C2 H2A 0.9300
C3 C4 1.371(4)
C3 H3A 0.9300
C4 C5 1.396(4)
C4 H4A 0.9300
C5 C24 1.394(4)
C5 C6 1.496(4)
C6 C7 1.389(4)
C6 C11 1.398(4)
C7 C8 1.371(4)
C7 H7A 0.9300
C8 C9 1.363(5)
C8 H8A 0.9300
C9 C10 1.381(4)
C9 H9A 0.9300
C10 C11 1.411(4)
C11 C12 1.495(4)
C12 C17 1.398(4)
C12 C13 1.401(4)
C13 C14 1.391(4)
C14 C15 1.369(5)
C14 H14A 0.9300
C15 C16 1.385(5)
C15 H15A 0.9300
C16 C17 1.388(4)
C16 H16A 0.9300
C17 C18 1.497(4)
C18 C19 1.390(4)
C18 C23 1.393(4)
C19 C20 1.376(4)
C19 H19A 0.9300
C20 C21 1.379(5)
C20 H20A 0.9300
C21 C22 1.369(4)
C21 H21A 0.9300
C22 C23 1.404(4)
C23 C24 1.493(4)
C25 C26 1.493(5)
C25 H25A 0.9700
C25 H25B 0.9700
C26 H26A 0.9700
C26 H26B 0.9700
C27 C28 1.478(5)
C27 H27A 0.9700
C27 H27B 0.9700
C28 H28A 0.9700
C28 H28B 0.9700
C29 H29A 0.9600
C29 H29B 0.9600
C29 H29C 0.9600
C30 C31 1.481(5)
C30 H30A 0.9700
C30 H30B 0.9700
C31 H31A 0.9700
C31 H31B 0.9700
C32 C33 1.247(7)
C32 H32A 0.9700
C32 H32B 0.9700
C33 H33A 0.9700
C33 H33B 0.9700
C34 H34A 0.9600
C34 H34B 0.9600
C34 H34C 0.9600
C35 C36 1.497(5)
C35 H35A 0.9700
C35 H35B 0.9700
C36 C37 1.507(7)
C36 H36A 0.9700
C36 H36B 0.9700
C37 C38 1.356(8)
C37 H37A 0.9700
C37 H37B 0.9700
C38 C39 1.547(12)
C38 H38A 0.9700
C38 H38B 0.9700
C39 C40 1.187(11)
C39 H39A 0.9700
C39 H39B 0.9700
C40 C41 1.549(12)
C40 H40A 0.9700
C40 H40B 0.9700
C41 H41A 0.9600
C41 H41B 0.9600
C41 H41C 0.9600
C42 C43 1.484(5)
C42 H42A 0.9700
C42 H42B 0.9700
C43 C44 1.491(5)
C43 H43A 0.9700
C43 H43B 0.9700
C44 C45 1.507(5)
C44 H44A 0.9700
C44 H44B 0.9700
C45 C46 1.473(6)
C45 H45A 0.9700
C45 H45B 0.9700
C46 C47 1.497(7)
C46 H46A 0.9700
C46 H46B 0.9700
C47 C48 1.228(7)
C47 H47A 0.9700
C47 H47B 0.9700
C48 H48A 0.9600
C48 H48B 0.9600
C48 H48C 0.9600

loop_
_geom_torsion_atom_site_label_1
_geom_torsion_atom_site_label_2
_geom_torsion_atom_site_label_3
_geom_torsion_atom_site_label_4
_geom_torsion
C25 O1 C1 C2 19.9(4)
C25 O1 C1 C24 -160.1(2)
O1 C1 C2 C3 179.9(3)
C24 C1 C2 C3 -0.1(4)
C1 C2 C3 C4 -0.2(5)
C2 C3 C4 C5 -0.4(5)
C3 C4 C5 C24 1.3(4)
C3 C4 C5 C6 176.9(3)
C24 C5 C6 C7 113.7(3)
C4 C5 C6 C7 -61.8(3)
C24 C5 C6 C11 -66.7(3)
C4 C5 C6 C11 117.8(3)
C11 C6 C7 C8 0.6(4)
C5 C6 C7 C8 -179.8(3)
C6 C7 C8 C9 -0.4(5)
C7 C8 C9 C10 0.0(5)
C35 O3 C10 C9 1.6(4)
C35 O3 C10 C11 -179.4(3)
C8 C9 C10 O3 179.2(3)
C8 C9 C10 C11 0.3(5)
C7 C6 C11 C10 -0.4(4)
C5 C6 C11 C10 -179.9(2)
C7 C6 C11 C12 179.9(3)
C5 C6 C11 C12 0.3(4)
O3 C10 C11 C6 -179.1(2)
C9 C10 C11 C6 -0.1(4)
O3 C10 C11 C12 0.6(4)
C9 C10 C11 C12 179.7(3)
C6 C11 C12 C17 70.7(4)
C10 C11 C12 C17 -109.0(3)
C6 C11 C12 C13 -113.8(3)
C10 C11 C12 C13 66.5(4)
C42 O4 C13 C14 15.8(4)
C42 O4 C13 C12 -164.9(3)
C17 C12 C13 O4 -178.3(3)
C11 C12 C13 O4 6.1(4)
C17 C12 C13 C14 1.1(4)
C11 C12 C13 C14 -174.5(3)
O4 C13 C14 C15 179.0(3)
C12 C13 C14 C15 -0.3(5)
C13 C14 C15 C16 -0.2(5)
C14 C15 C16 C17 0.0(5)
C15 C16 C17 C12 0.7(5)
C15 C16 C17 C18 178.6(3)
C13 C12 C17 C16 -1.3(4)
C11 C12 C17 C16 174.3(3)
C13 C12 C17 C18 -179.1(3)
C11 C12 C17 C18 -3.5(4)
C16 C17 C18 C19 -63.0(4)
C12 C17 C18 C19 114.8(3)
C16 C17 C18 C23 116.0(3)
C12 C17 C18 C23 -66.2(4)
C23 C18 C19 C20 -0.4(4)
C17 C18 C19 C20 178.6(3)
C18 C19 C20 C21 0.8(5)
C19 C20 C21 C22 -0.2(5)
C30 O2 C22 C21 1.0(5)
C30 O2 C22 C23 -179.6(3)
C20 C21 C22 O2 178.5(3)
C20 C21 C22 C23 -0.8(5)
C19 C18 C23 C22 -0.6(4)
C17 C18 C23 C22 -179.5(3)
C19 C18 C23 C24 179.8(3)
C17 C18 C23 C24 0.9(4)
O2 C22 C23 C18 -178.2(3)
C21 C22 C23 C18 1.2(4)
O2 C22 C23 C24 1.5(4)
C21 C22 C23 C24 -179.2(3)
C4 C5 C24 C1 -1.5(4)
C6 C5 C24 C1 -177.0(2)
C4 C5 C24 C23 173.5(2)
C6 C5 C24 C23 -2.0(4)
O1 C1 C24 C5 -179.1(2)
C2 C1 C24 C5 0.9(4)
O1 C1 C24 C23 5.9(4)
C2 C1 C24 C23 -174.1(3)
C18 C23 C24 C5 69.5(4)
C22 C23 C24 C5 -110.1(3)
C18 C23 C24 C1 -115.5(3)
C22 C23 C24 C1 64.9(4)
C1 O1 C25 C26 171.1(3)
C27 O5 C26 C25 -176.2(3)
O1 C25 C26 O5 -67.5(4)
C26 O5 C27 C28 180.0(3)
C29 O6 C28 C27 -178.3(4)
O5 C27 C28 O6 -73.5(4)
C22 O2 C30 C31 175.1(3)
C32 O7 C31 C30 -85.1(6)
O2 C30 C31 O7 64.7(5)
C31 O7 C32 C33 -148.3(10)
O7 C32 C33 O8 35(2)
C34 O8 C33 C32 168.5(11)
C10 O3 C35 C36 177.3(3)
O3 C35 C36 C37 69.3(5)
C35 C36 C37 C38 -85.8(7)
C36 C37 C38 C39 179.5(6)
C37 C38 C39 C40 173.6(13)
C38 C39 C40 C41 -175.9(9)
C13 O4 C42 C43 175.0(3)
O4 C42 C43 C44 -62.0(5)
C42 C43 C44 C45 178.8(4)
C43 C44 C45 C46 -175.8(5)
C44 C45 C46 C47 174.3(6)
C45 C46 C47 C48 -144.9(11)
